data_7015887
loop_
_publ_author_name
'Linti, Gerald'
'Zessin, Thomas'

_publ_section_title
;
 Synthesis, structure and reactions of an amidinate stabilised
 trigallane.
;
_journal_issue 20
_journal_name_full 'Dalton transactions (Cambridge, England : 2003)'
_journal_page_first 5591
_journal_page_last 5598
_journal_paper_doi 10.1039/c1dt10209e
_journal_volume 40
_journal_year 2011
_chemical_formula_moiety 'C17 H31 Ga I2 N2'
_chemical_formula_sum 'C17 H31 Ga I2 N2'
_chemical_formula_weight 586.96
_chemical_name_common diiodo-(N,N'-dicyclohexylneopentylamidinato)-gallium(iii)
_chemical_name_systematic diiodo-(N,N'-dicyclohexylneopentylamidinato)-gallium(III)
_space_group_IT_number 15
_symmetry_cell_setting monoclinic
_symmetry_Int_Tables_number 15
_symmetry_space_group_name_Hall '-C 2yc'
_symmetry_space_group_name_H-M 'C 1 2/c 1'
_atom_sites_solution_hydrogens geom
_atom_sites_solution_primary direct
_atom_sites_solution_secondary difmap
_audit_creation_method SHELXL-97
_cell_angle_alpha 90.00
_cell_angle_beta 123.05(3)
_cell_angle_gamma 90.00
_cell_formula_units_Z 8
_cell_length_a 27.952(6)
_cell_length_b 10.316(2)
_cell_length_c 17.640(4)
_cell_measurement_temperature 200(2)
_cell_volume 4264(2)
_computing_structure_refinement 'SHELXL-97 (Sheldrick, 1997)'
_computing_structure_solution 'SHELXS-97 (Sheldrick, 1990)'
_diffrn_ambient_temperature 200(2)
_diffrn_measured_fraction_theta_full 0.981
_diffrn_measured_fraction_theta_max 0.981
_diffrn_radiation_monochromator graphite
_diffrn_radiation_probe x-ray
_diffrn_radiation_type MoK\a
_diffrn_radiation_wavelength 0.71073
_diffrn_reflns_av_R_equivalents 0.1085
_diffrn_reflns_av_sigmaI/netI 0.0790
_diffrn_reflns_limit_h_max 36
_diffrn_reflns_limit_h_min -36
_diffrn_reflns_limit_k_max 13
_diffrn_reflns_limit_k_min -13
_diffrn_reflns_limit_l_max 22
_diffrn_reflns_limit_l_min -23
_diffrn_reflns_number 20006
_diffrn_reflns_theta_full 28.00
_diffrn_reflns_theta_max 28.00
_diffrn_reflns_theta_min 2.29
_diffrn_source 'fine-focus sealed tube'
_exptl_absorpt_coefficient_mu 4.187
_exptl_absorpt_correction_T_max 0.5350
_exptl_absorpt_correction_T_min 0.2492
_exptl_absorpt_correction_type numerical
_exptl_crystal_colour colourless
_exptl_crystal_density_diffrn 1.829
_exptl_crystal_density_method 'not measured'
_exptl_crystal_description blocks
_exptl_crystal_F_000 2272
_exptl_crystal_recrystallization_method 'from toluene'
_exptl_crystal_size_max 0.453
_exptl_crystal_size_mid 0.183
_exptl_crystal_size_min 0.155
_refine_diff_density_max 1.159
_refine_diff_density_min -1.101
_refine_diff_density_rms 0.153
_refine_ls_extinction_method none
_refine_ls_goodness_of_fit_ref 0.937
_refine_ls_hydrogen_treatment constr
_refine_ls_matrix_type full
_refine_ls_number_parameters 199
_refine_ls_number_reflns 5052
_refine_ls_number_restraints 0
_refine_ls_restrained_S_all 0.937
_refine_ls_R_factor_all 0.0668
_refine_ls_R_factor_gt 0.0432
_refine_ls_shift/su_max 0.001
_refine_ls_shift/su_mean 0.000
_refine_ls_structure_factor_coef Fsqd
_refine_ls_weighting_details 'calc w=1/[\s^2^(Fo^2^)+(0.0572P)^2^+0.0000P] where P=(Fo^2^+2Fc^2^)/3'
_refine_ls_weighting_scheme calc
_refine_ls_wR_factor_gt 0.1044
_refine_ls_wR_factor_ref 0.1122
_reflns_number_gt 3457
_reflns_number_total 5052
_reflns_threshold_expression >2sigma(I)
_cod_data_source_file c1dt10209e.txt
_cod_data_source_block 6
_cod_depositor_comments
;
The following automatic conversions were performed:
'_exptl_absorpt_correction_type' value 'Numerical' changed to 'numerical'
according to '/home/saulius/struct/CIF-dictionaries/cif_core.dic'
dictionary named 'cif_core.dic' version 2.4.1 from 2010-06-29.

Automatic conversion script
Id: cif_fix_enum 1555 2011-01-17 13:19:09Z saulius 
;
_cod_original_cell_volume 4263.4(15)
_cod_original_sg_symbol_H-M 'C 2/c'
_cod_database_code 7015887

loop_
_symmetry_equiv_pos_as_xyz
'x, y, z'
'-x, y, -z+1/2'
'x+1/2, y+1/2, z'
'-x+1/2, y+1/2, -z+1/2'
'-x, -y, -z'
'x, -y, z-1/2'
'-x+1/2, -y+1/2, -z'
'x+1/2, -y+1/2, z-1/2'

loop_
_atom_site_label
_atom_site_type_symbol
_atom_site_fract_x
_atom_site_fract_y
_atom_site_fract_z
_atom_site_U_iso_or_equiv
_atom_site_adp_type
_atom_site_occupancy
_atom_site_symmetry_multiplicity
_atom_site_calc_flag
_atom_site_refinement_flags
_atom_site_disorder_assembly
_atom_site_disorder_group
Ga1 Ga 0.13509(2) 0.61786(5) 0.01056(3) 0.02613(13) Uani 1 1 d . . .
I1 I 0.217461(17) 0.46406(4) 0.09438(3) 0.04437(12) Uani 1 1 d . . .
I2 I 0.042622(18) 0.50100(4) -0.08297(3) 0.05110(14) Uani 1 1 d . . .
N1 N 0.13318(18) 0.7727(4) 0.0712(3) 0.0271(8) Uani 1 1 d . . .
N2 N 0.14563(17) 0.7744(4) -0.0402(2) 0.0263(8) Uani 1 1 d . . .
C1 C 0.14013(19) 0.8509(5) 0.0173(3) 0.0247(9) Uani 1 1 d . . .
C2 C 0.1418(2) 0.9981(5) 0.0234(3) 0.0294(10) Uani 1 1 d . . .
C3 C 0.0850(3) 1.0467(6) 0.0062(4) 0.0420(13) Uani 1 1 d . . .
H3A H 0.0777 1.0053 0.0490 0.063 Uiso 1 1 calc R . .
H3B H 0.0541 1.0250 -0.0558 0.063 Uiso 1 1 calc R . .
H3C H 0.0867 1.1409 0.0144 0.063 Uiso 1 1 calc R . .
C4 C 0.1512(3) 1.0658(6) -0.0447(4) 0.0467(15) Uani 1 1 d . . .
H4A H 0.1201 1.0432 -0.1063 0.070 Uiso 1 1 calc R . .
H4B H 0.1877 1.0378 -0.0348 0.070 Uiso 1 1 calc R . .
H4C H 0.1518 1.1599 -0.0365 0.070 Uiso 1 1 calc R . .
C5 C 0.1919(3) 1.0390(5) 0.1163(4) 0.0416(13) Uani 1 1 d . . .
H5A H 0.1884 0.9980 0.1632 0.062 Uiso 1 1 calc R . .
H5B H 0.1917 1.1335 0.1221 0.062 Uiso 1 1 calc R . .
H5C H 0.2277 1.0118 0.1235 0.062 Uiso 1 1 calc R . .
C6 C 0.1251(2) 0.7971(5) 0.1448(3) 0.0274(10) Uani 1 1 d . . .
H6A H 0.1349 0.8895 0.1646 0.033 Uiso 1 1 calc R . .
C7 C 0.0632(2) 0.7711(6) 0.1144(3) 0.0357(11) Uani 1 1 d . . .
H7A H 0.0525 0.6817 0.0904 0.043 Uiso 1 1 calc R . .
H7B H 0.0376 0.8318 0.0652 0.043 Uiso 1 1 calc R . .
C8 C 0.0551(2) 0.7876(6) 0.1930(4) 0.0397(13) Uani 1 1 d . . .
H8A H 0.0630 0.8785 0.2143 0.048 Uiso 1 1 calc R . .
H8B H 0.0150 0.7676 0.1722 0.048 Uiso 1 1 calc R . .
C9 C 0.0950(3) 0.6978(6) 0.2703(3) 0.0406(13) Uani 1 1 d . . .
H9A H 0.0904 0.7120 0.3215 0.049 Uiso 1 1 calc R . .
H9B H 0.0847 0.6067 0.2503 0.049 Uiso 1 1 calc R . .
C10 C 0.1563(3) 0.7208(6) 0.3014(4) 0.0439(13) Uani 1 1 d . . .
H10A H 0.1809 0.6569 0.3488 0.053 Uiso 1 1 calc R . .
H10B H 0.1680 0.8085 0.3282 0.053 Uiso 1 1 calc R . .
C11 C 0.1645(2) 0.7089(6) 0.2230(3) 0.0364(12) Uani 1 1 d . . .
H11A H 0.2046 0.7303 0.2448 0.044 Uiso 1 1 calc R . .
H11B H 0.1575 0.6180 0.2015 0.044 Uiso 1 1 calc R . .
C12 C 0.1437(2) 0.7963(5) -0.1242(3) 0.0284(10) Uani 1 1 d . . .
H12A H 0.1633 0.8800 -0.1193 0.034 Uiso 1 1 calc R . .
C13 C 0.0825(2) 0.8027(6) -0.2049(3) 0.0402(13) Uani 1 1 d . . .
H13A H 0.0634 0.8787 -0.1986 0.048 Uiso 1 1 calc R . .
H13B H 0.0619 0.7239 -0.2063 0.048 Uiso 1 1 calc R . .
C14 C 0.0798(3) 0.8133(6) -0.2938(4) 0.0497(15) Uani 1 1 d . . .
H14A H 0.0395 0.8111 -0.3452 0.060 Uiso 1 1 calc R . .
H14B H 0.0963 0.8974 -0.2956 0.060 Uiso 1 1 calc R . .
C15 C 0.1120(3) 0.7047(6) -0.3041(4) 0.0468(15) Uani 1 1 d . . .
H15A H 0.1117 0.7182 -0.3599 0.056 Uiso 1 1 calc R . .
H15B H 0.0926 0.6213 -0.3101 0.056 Uiso 1 1 calc R . .
C16 C 0.1732(3) 0.6981(6) -0.2234(4) 0.0442(14) Uani 1 1 d . . .
H16A H 0.1939 0.7772 -0.2215 0.053 Uiso 1 1 calc R . .
H16B H 0.1925 0.6224 -0.2299 0.053 Uiso 1 1 calc R . .
C17 C 0.1755(2) 0.6863(6) -0.1351(3) 0.0353(12) Uani 1 1 d . . .
H17A H 0.1584 0.6026 -0.1344 0.042 Uiso 1 1 calc R . .
H17B H 0.2158 0.6868 -0.0835 0.042 Uiso 1 1 calc R . .

loop_
_atom_site_aniso_label
_atom_site_aniso_U_11
_atom_site_aniso_U_22
_atom_site_aniso_U_33
_atom_site_aniso_U_23
_atom_site_aniso_U_13
_atom_site_aniso_U_12
Ga1 0.0327(3) 0.0217(3) 0.0286(2) -0.00165(19) 0.0197(2) -0.0020(2)
I1 0.0455(2) 0.0370(2) 0.0524(2) 0.01067(16) 0.02789(19) 0.01205(16)
I2 0.0419(2) 0.0505(3) 0.0616(3) -0.02156(19) 0.0287(2) -0.02026(18)
N1 0.039(2) 0.021(2) 0.0300(19) -0.0017(15) 0.0246(18) -0.0003(17)
N2 0.036(2) 0.026(2) 0.0212(17) 0.0002(14) 0.0188(17) -0.0012(17)
C1 0.025(2) 0.024(3) 0.027(2) 0.0002(17) 0.0150(19) -0.0003(18)
C2 0.039(3) 0.022(3) 0.031(2) 0.0058(18) 0.021(2) 0.003(2)
C3 0.049(3) 0.030(3) 0.045(3) 0.004(2) 0.024(3) 0.011(2)
C4 0.085(5) 0.025(3) 0.048(3) 0.002(2) 0.048(3) -0.004(3)
C5 0.055(4) 0.025(3) 0.045(3) -0.005(2) 0.027(3) -0.010(2)
C6 0.034(3) 0.028(3) 0.027(2) -0.0065(17) 0.022(2) -0.0080(19)
C7 0.038(3) 0.042(3) 0.032(2) -0.005(2) 0.022(2) -0.001(2)
C8 0.045(3) 0.041(3) 0.046(3) -0.012(2) 0.034(3) -0.012(2)
C9 0.062(4) 0.040(3) 0.036(3) -0.008(2) 0.037(3) -0.015(3)
C10 0.049(3) 0.051(4) 0.033(3) 0.002(2) 0.022(3) -0.004(3)
C11 0.039(3) 0.043(3) 0.030(2) 0.004(2) 0.021(2) 0.004(2)
C12 0.037(3) 0.028(3) 0.026(2) -0.0044(17) 0.021(2) -0.006(2)
C13 0.042(3) 0.046(4) 0.030(2) 0.007(2) 0.018(2) 0.009(2)
C14 0.069(4) 0.047(4) 0.026(2) 0.006(2) 0.022(3) 0.008(3)
C15 0.076(5) 0.039(3) 0.036(3) -0.001(2) 0.037(3) -0.004(3)
C16 0.060(4) 0.044(4) 0.042(3) -0.010(2) 0.036(3) 0.001(3)
C17 0.037(3) 0.044(3) 0.028(2) 0.001(2) 0.020(2) 0.010(2)

loop_
_atom_type_symbol
_atom_type_description
_atom_type_scat_dispersion_real
_atom_type_scat_dispersion_imag
_atom_type_scat_source
C C 0.0033 0.0016 'International Tables Vol C Tables 4.2.6.8 and 6.1.1.4'
H H 0.0000 0.0000 'International Tables Vol C Tables 4.2.6.8 and 6.1.1.4'
N N 0.0061 0.0033 'International Tables Vol C Tables 4.2.6.8 and 6.1.1.4'
Ga Ga 0.2307 1.6083 'International Tables Vol C Tables 4.2.6.8 and 6.1.1.4'
I I -0.4742 1.8119 'International Tables Vol C Tables 4.2.6.8 and 6.1.1.4'

loop_
_geom_angle_atom_site_label_1
_geom_angle_atom_site_label_2
_geom_angle_atom_site_label_3
_geom_angle
_geom_angle_site_symmetry_1
_geom_angle_site_symmetry_3
_geom_angle_publ_flag
N1 Ga1 N2 68.08(15) . . ?
N1 Ga1 C1 33.75(14) . . ?
N2 Ga1 C1 34.34(14) . . ?
N1 Ga1 I2 115.68(13) . . ?
N2 Ga1 I2 117.37(12) . . ?
C1 Ga1 I2 121.85(11) . . ?
N1 Ga1 I1 119.25(13) . . ?
N2 Ga1 I1 118.40(12) . . ?
C1 Ga1 I1 126.33(11) . . ?
I2 Ga1 I1 111.81(4) . . ?
C1 N1 C6 133.0(4) . . ?
C1 N1 Ga1 92.7(3) . . ?
C6 N1 Ga1 134.3(3) . . ?
C1 N2 C12 134.9(4) . . ?
C1 N2 Ga1 91.8(3) . . ?
C12 N2 Ga1 131.3(3) . . ?
N1 C1 N2 107.4(4) . . ?
N1 C1 C2 124.2(4) . . ?
N2 C1 C2 128.3(4) . . ?
N1 C1 Ga1 53.6(2) . . ?
N2 C1 Ga1 53.9(2) . . ?
C2 C1 Ga1 177.6(3) . . ?
C1 C2 C5 109.1(4) . . ?
C1 C2 C4 114.4(4) . . ?
C5 C2 C4 105.5(4) . . ?
C1 C2 C3 108.9(4) . . ?
C5 C2 C3 111.5(4) . . ?
C4 C2 C3 107.4(5) . . ?
N1 C6 C11 108.6(4) . . ?
N1 C6 C7 110.6(4) . . ?
C11 C6 C7 109.6(4) . . ?
C6 C7 C8 111.1(4) . . ?
C9 C8 C7 110.2(5) . . ?
C10 C9 C8 111.4(4) . . ?
C9 C10 C11 111.1(4) . . ?
C6 C11 C10 112.5(4) . . ?
N2 C12 C13 110.8(4) . . ?
N2 C12 C17 108.1(4) . . ?
C13 C12 C17 110.6(4) . . ?
C12 C13 C14 111.4(5) . . ?
C15 C14 C13 111.7(5) . . ?
C14 C15 C16 111.2(5) . . ?
C15 C16 C17 111.0(5) . . ?
C12 C17 C16 111.6(4) . . ?

loop_
_geom_bond_atom_site_label_1
_geom_bond_atom_site_label_2
_geom_bond_distance
_geom_bond_site_symmetry_2
_geom_bond_publ_flag
Ga1 N1 1.939(4) . ?
Ga1 N2 1.946(4) . ?
Ga1 C1 2.407(5) . ?
Ga1 I2 2.4909(11) . ?
Ga1 I1 2.5084(9) . ?
N1 C1 1.339(6) . ?
N1 C6 1.456(5) . ?
N2 C1 1.359(6) . ?
N2 C12 1.471(5) . ?
C1 C2 1.521(7) . ?
C2 C5 1.524(7) . ?
C2 C4 1.530(6) . ?
C2 C3 1.531(7) . ?
C6 C11 1.512(7) . ?
C6 C7 1.532(7) . ?
C7 C8 1.532(6) . ?
C8 C9 1.517(8) . ?
C9 C10 1.506(8) . ?
C10 C11 1.526(7) . ?
C12 C13 1.516(7) . ?
C12 C17 1.517(7) . ?
C13 C14 1.532(7) . ?
C14 C15 1.508(9) . ?
C15 C16 1.518(9) . ?
C16 C17 1.527(6) . ?
